data_4316033
loop_
_publ_author_name
'Oottil Mayasree'
'Yanjie Cui'
'Abdeljalil Assoud'
'Holger Kleinke'

_publ_section_title
;
 Structure Change via Partial Se/Te Substitution: Crystal Structure and
 Physical Properties of the Telluride Ba2Cu4-xTe5 in Contrast to the
 Selenide-Telluride Ba2Cu4-xSeyTe5-y
;
_journal_name_full 'Inorganic Chemistry'
_journal_page_first 6518
_journal_page_last 6524
_journal_paper_doi 10.1021/ic100268q
_journal_volume 49
_journal_year 2010
_chemical_formula_sum 'Ba2 Cu3.19 Se0.29 Te4.71'
_chemical_formula_weight 1101.39
_chemical_name_systematic
; 
 ? 
;
_space_group_IT_number 92
_symmetry_cell_setting tetragonal
_symmetry_space_group_name_Hall 'P 4abw 2nw'
_symmetry_space_group_name_H-M 'P 41 21 2'
_atom_sites_solution_primary direct
_atom_sites_solution_secondary difmap
_audit_creation_method SHELXL-97
_cell_angle_alpha 90.00
_cell_angle_beta 90.00
_cell_angle_gamma 90.00
_cell_formula_units_Z 4
_cell_length_a 6.6049(7)
_cell_length_b 6.6049(7)
_cell_length_c 26.026(3)
_cell_measurement_temperature 293(2)
_cell_volume 1135.4(2)
_computing_structure_refinement 'SHELXL-97 (Sheldrick, 1997)'
_computing_structure_solution 'SHELXS-97 (Sheldrick, 1990)'
_diffrn_ambient_temperature 293(2)
_diffrn_measured_fraction_theta_full 0.960
_diffrn_measured_fraction_theta_max 0.960
_diffrn_radiation_monochromator graphite
_diffrn_radiation_source 'fine-focus sealed tube'
_diffrn_radiation_type MoK\a
_diffrn_radiation_wavelength 0.71073
_diffrn_reflns_av_R_equivalents 0.0291
_diffrn_reflns_av_sigmaI/netI 0.0215
_diffrn_reflns_limit_h_max 9
_diffrn_reflns_limit_h_min -7
_diffrn_reflns_limit_k_max 8
_diffrn_reflns_limit_k_min -8
_diffrn_reflns_limit_l_max 37
_diffrn_reflns_limit_l_min -37
_diffrn_reflns_number 8939
_diffrn_reflns_theta_full 30.55
_diffrn_reflns_theta_max 30.55
_diffrn_reflns_theta_min 3.13
_exptl_absorpt_coefficient_mu 25.431
_exptl_absorpt_correction_T_max 0.63
_exptl_absorpt_correction_T_min 0.24
_exptl_absorpt_correction_type empirical
_exptl_absorpt_process_details SADABS
_exptl_crystal_colour black
_exptl_crystal_density_diffrn 6.443
_exptl_crystal_density_method 'not measured'
_exptl_crystal_description block
_exptl_crystal_F_000 1837
_exptl_crystal_size_max 0.08
_exptl_crystal_size_mid 0.06
_exptl_crystal_size_min 0.02
_refine_diff_density_max 0.838
_refine_diff_density_min -0.692
_refine_diff_density_rms 0.167
_refine_ls_abs_structure_details 'Flack H D (1983), Acta Cryst. A39, 876-881'
_refine_ls_abs_structure_Flack 0.00(7)
_refine_ls_extinction_coef 0.00110(4)
_refine_ls_extinction_expression Fc^*^=kFc[1+0.001xFc^2^\l^3^/sin(2\q)]^-1/4^
_refine_ls_extinction_method SHELXL
_refine_ls_goodness_of_fit_ref 0.906
_refine_ls_matrix_type full
_refine_ls_number_parameters 63
_refine_ls_number_reflns 1682
_refine_ls_number_restraints 0
_refine_ls_restrained_S_all 0.906
_refine_ls_R_factor_all 0.0245
_refine_ls_R_factor_gt 0.0211
_refine_ls_shift/su_max 0.013
_refine_ls_shift/su_mean 0.002
_refine_ls_structure_factor_coef Fsqd
_refine_ls_weighting_details 'calc w=1/[\s^2^(Fo^2^)+(0.0146P)^2^+8.0609P] where P=(Fo^2^+2Fc^2^)/3'
_refine_ls_weighting_scheme calc
_refine_ls_wR_factor_gt 0.0421
_refine_ls_wR_factor_ref 0.0452
_reflns_number_gt 1541
_reflns_number_total 1682
_reflns_threshold_expression >2sigma(I)
_cod_data_source_file ic100268q_si_006.cif
_cod_data_source_block Ba2Cu319Se029Te471
_cod_database_code 4316033

loop_
_symmetry_equiv_pos_as_xyz
'x, y, z'
'-x, -y, z+1/2'
'-y+1/2, x+1/2, z+1/4'
'y+1/2, -x+1/2, z+3/4'
'-x+1/2, y+1/2, -z+1/4'
'x+1/2, -y+1/2, -z+3/4'
'y, x, -z'
'-y, -x, -z+1/2'

loop_
_atom_site_label
_atom_site_type_symbol
_atom_site_fract_x
_atom_site_fract_y
_atom_site_fract_z
_atom_site_U_iso_or_equiv
_atom_site_adp_type
_atom_site_occupancy
_atom_site_symmetry_multiplicity
_atom_site_calc_flag
_atom_site_refinement_flags
_atom_site_disorder_assembly
_atom_site_disorder_group
Ba1 Ba 0.36098(6) 0.14163(6) 0.293506(11) 0.02483(9) Uani 1 1 d . . .
Cu1 Cu 0.12660(18) 0.34346(16) 0.08593(3) 0.0252(3) Uani 0.725(3) 1 d P . .
Cu2 Cu 0.37270(17) 0.43930(14) 0.16569(3) 0.0262(3) Uani 0.870(3) 1 d P . .
Te1A Te 0.0944(5) 0.1397(2) 0.17100(5) 0.0186(3) Uani 0.731(10) 1 d P . .
Te1B Te 0.1495(8) 0.1322(7) 0.16937(15) 0.0186(3) Uani 0.269(10) 1 d P . .
Te2A Te 0.3605(4) 0.1359(13) 0.42676(9) 0.0182(5) Uani 0.79(4) 1 d P . .
Te2B Te 0.3679(15) 0.098(2) 0.4249(3) 0.0182(5) Uani 0.21(4) 1 d P . .
Se3 Se 0.14480(6) 0.14480(6) 0.0000 0.01762(16) Uani 0.288(7) 2 d SP . .
Te3 Te 0.14480(6) 0.14480(6) 0.0000 0.01762(16) Uani 0.712(7) 2 d SP . .

loop_
_atom_site_aniso_label
_atom_site_aniso_U_11
_atom_site_aniso_U_22
_atom_site_aniso_U_33
_atom_site_aniso_U_23
_atom_site_aniso_U_13
_atom_site_aniso_U_12
Ba1 0.02846(19) 0.02727(18) 0.01876(13) 0.00081(12) 0.00166(13) -0.00018(17)
Cu1 0.0286(6) 0.0202(5) 0.0269(5) 0.0018(4) -0.0046(4) -0.0009(5)
Cu2 0.0278(5) 0.0236(5) 0.0271(4) -0.0004(3) -0.0036(4) 0.0003(4)
Te1A 0.0183(10) 0.0162(2) 0.02145(17) -0.00013(17) -0.0004(4) 0.0009(5)
Te1B 0.0183(10) 0.0162(2) 0.02145(17) -0.00013(17) -0.0004(4) 0.0009(5)
Te2A 0.0157(3) 0.0213(14) 0.0177(2) 0.0014(5) 0.00016(18) 0.0007(6)
Te2B 0.0157(3) 0.0213(14) 0.0177(2) 0.0014(5) 0.00016(18) 0.0007(6)
Se3 0.0181(2) 0.0181(2) 0.0166(2) 0.00024(13) -0.00024(13) 0.0000(3)
Te3 0.0181(2) 0.0181(2) 0.0166(2) 0.00024(13) -0.00024(13) 0.0000(3)

loop_
_atom_type_symbol
_atom_type_description
_atom_type_scat_dispersion_real
_atom_type_scat_dispersion_imag
_atom_type_scat_source
Cu Cu 0.3201 1.2651 'International Tables Vol C Tables 4.2.6.8 and 6.1.1.4'
Se Se -0.0929 2.2259 'International Tables Vol C Tables 4.2.6.8 and 6.1.1.4'
Te Te -0.5308 1.6751 'International Tables Vol C Tables 4.2.6.8 and 6.1.1.4'
Ba Ba -0.3244 2.2819 'International Tables Vol C Tables 4.2.6.8 and 6.1.1.4'

loop_
_geom_angle_atom_site_label_1
_geom_angle_atom_site_label_2
_geom_angle_atom_site_label_3
_geom_angle
_geom_angle_site_symmetry_1
_geom_angle_site_symmetry_3
_geom_angle_publ_flag
Te2B Ba1 Te2B 151.7(2) . 4_554 ?
Te2B Ba1 Te2A 4.26(13) . . ?
Te2B Ba1 Te2A 153.10(18) 4_554 . ?
Te2B Ba1 Te3 104.2(2) . 3_545 ?
Te2B Ba1 Te3 72.36(17) 4_554 3_545 ?
Te2A Ba1 Te3 108.41(14) . 3_545 ?
Te2B Ba1 Se3 104.2(2) . 3_545 ?
Te2B Ba1 Se3 72.36(17) 4_554 3_545 ?
Te2A Ba1 Se3 108.41(14) . 3_545 ?
Te3 Ba1 Se3 0.000(9) 3_545 3_545 ?
Te2B Ba1 Te3 113.6(2) . 3 ?
Te2B Ba1 Te3 74.61(16) 4_554 3 ?
Te2A Ba1 Te3 109.43(14) . 3 ?
Te3 Ba1 Te3 142.129(10) 3_545 3 ?
Se3 Ba1 Te3 142.129(10) 3_545 3 ?
Te2B Ba1 Se3 113.6(2) . 3 ?
Te2B Ba1 Se3 74.61(16) 4_554 3 ?
Te2A Ba1 Se3 109.43(14) . 3 ?
Te3 Ba1 Se3 142.129(10) 3_545 3 ?
Se3 Ba1 Se3 142.129(10) 3_545 3 ?
Te3 Ba1 Se3 0.0 3 3 ?
Te2B Ba1 Te1B 156.67(18) . . ?
Te2B Ba1 Te1B 50.3(2) 4_554 . ?
Te2A Ba1 Te1B 156.51(9) . . ?
Te3 Ba1 Te1B 71.31(8) 3_545 . ?
Se3 Ba1 Te1B 71.31(8) 3_545 . ?
Te3 Ba1 Te1B 73.53(7) 3 . ?
Se3 Ba1 Te1B 73.53(7) 3 . ?
Te2B Ba1 Te2A 148.00(15) . 4_554 ?
Te2B Ba1 Te2A 4.04(13) 4_554 4_554 ?
Te2A Ba1 Te2A 149.17(11) . 4_554 ?
Te3 Ba1 Te2A 73.85(6) 3_545 4_554 ?
Se3 Ba1 Te2A 73.85(6) 3_545 4_554 ?
Te3 Ba1 Te2A 74.49(4) 3 4_554 ?
Se3 Ba1 Te2A 74.49(4) 3 4_554 ?
Te1B Ba1 Te2A 54.25(15) . 4_554 ?
Te2B Ba1 Cu2 77.1(2) . 8_665 ?
Te2B Ba1 Cu2 96.47(19) 4_554 8_665 ?
Te2A Ba1 Cu2 73.57(12) . 8_665 ?
Te3 Ba1 Cu2 159.29(2) 3_545 8_665 ?
Se3 Ba1 Cu2 159.29(2) 3_545 8_665 ?
Te3 Ba1 Cu2 42.382(16) 3 8_665 ?
Se3 Ba1 Cu2 42.382(16) 3 8_665 ?
Te1B Ba1 Cu2 115.38(8) . 8_665 ?
Te2A Ba1 Cu2 93.91(9) 4_554 8_665 ?
Te2B Ba1 Te1A 151.45(17) . . ?
Te2B Ba1 Te1A 55.8(2) 4_554 . ?
Te2A Ba1 Te1A 151.03(7) . . ?
Te3 Ba1 Te1A 72.90(3) 3_545 . ?
Se3 Ba1 Te1A 72.90(3) 3_545 . ?
Te3 Ba1 Te1A 73.48(2) 3 . ?
Se3 Ba1 Te1A 73.48(2) 3 . ?
Te1B Ba1 Te1A 5.59(5) . . ?
Te2A Ba1 Te1A 59.78(14) 4_554 . ?
Cu2 Ba1 Te1A 115.79(3) 8_665 . ?
Te2B Ba1 Cu1 77.1(2) . 3 ?
Te2B Ba1 Cu1 116.96(16) 4_554 3 ?
Te2A Ba1 Cu1 72.93(14) . 3 ?
Te3 Ba1 Cu1 157.64(2) 3_545 3 ?
Se3 Ba1 Cu1 157.64(2) 3_545 3 ?
Te3 Ba1 Cu1 42.467(18) 3 3 ?
Se3 Ba1 Cu1 42.467(18) 3 3 ?
Te1B Ba1 Cu1 98.43(8) . 3 ?
Te2A Ba1 Cu1 116.95(4) 4_554 3 ?
Cu2 Ba1 Cu1 43.06(2) 8_665 3 ?
Te1A Ba1 Cu1 95.11(4) . 3 ?
Te2B Cu1 Te1B 75.4(3) 8_565 5 ?
Te2B Cu1 Te1B 123.8(2) 8_565 . ?
Te1B Cu1 Te1B 115.97(8) 5 . ?
Te2B Cu1 Se3 108.9(2) 8_565 . ?
Te1B Cu1 Se3 108.75(10) 5 . ?
Te1B Cu1 Se3 116.62(11) . . ?
Te2B Cu1 Te1A 117.0(2) 8_565 . ?
Te1B Cu1 Te1A 120.46(12) 5 . ?
Te1B Cu1 Te1A 8.18(6) . . ?
Se3 Cu1 Te1A 118.42(5) . . ?
Te2B Cu1 Te2A 3.7(2) 8_565 8_565 ?
Te1B Cu1 Te2A 79.05(17) 5 8_565 ?
Te1B Cu1 Te2A 122.98(12) . 8_565 ?
Se3 Cu1 Te2A 107.32(7) . 8_565 ?
Te1A Cu1 Te2A 115.91(10) . 8_565 ?
Te2B Cu1 Cu2 141.5(3) 8_565 5_545 ?
Te1B Cu1 Cu2 141.90(13) 5 5_545 ?
Te1B Cu1 Cu2 58.23(10) . 5_545 ?
Se3 Cu1 Cu2 58.73(3) . 5_545 ?
Te1A Cu1 Cu2 59.74(5) . 5_545 ?
Te2A Cu1 Cu2 137.85(14) 8_565 5_545 ?
Te2B Cu1 Te1A 80.8(3) 8_565 5 ?
Te1B Cu1 Te1A 5.51(11) 5 5 ?
Te1B Cu1 Te1A 114.09(11) . 5 ?
Se3 Cu1 Te1A 106.13(5) . 5 ?
Te1A Cu1 Te1A 119.27(5) . 5 ?
Te2A Cu1 Te1A 84.42(13) 8_565 5 ?
Cu2 Cu1 Te1A 136.39(8) 5_545 5 ?
Te2B Cu1 Cu2 105.8(2) 8_565 . ?
Te1B Cu1 Cu2 59.52(10) 5 . ?
Te1B Cu1 Cu2 56.49(10) . . ?
Se3 Cu1 Cu2 138.58(5) . . ?
Te1A Cu1 Cu2 61.18(6) . . ?
Te2A Cu1 Cu2 108.50(10) 8_565 . ?
Cu2 Cu1 Cu2 104.15(4) 5_545 . ?
Te1A Cu1 Cu2 58.10(4) 5 . ?
Te2B Cu1 Ba1 73.7(3) 8_565 4_454 ?
Te1B Cu1 Ba1 144.31(11) 5 4_454 ?
Te1B Cu1 Ba1 96.08(11) . 4_454 ?
Se3 Cu1 Ba1 65.97(3) . 4_454 ?
Te1A Cu1 Ba1 89.67(7) . 4_454 ?
Te2A Cu1 Ba1 70.05(13) 8_565 4_454 ?
Cu2 Cu1 Ba1 68.07(4) 5_545 4_454 ?
Te1A Cu1 Ba1 148.15(6) 5 4_454 ?
Cu2 Cu1 Ba1 147.64(4) . 4_454 ?
Te2B Cu1 Ba1 141.8(2) 8_565 4_554 ?
Te1B Cu1 Ba1 73.61(12) 5 4_554 ?
Te1B Cu1 Ba1 89.99(12) . 4_554 ?
Se3 Cu1 Ba1 62.06(2) . 4_554 ?
Te1A Cu1 Ba1 97.82(8) . 4_554 ?
Te2A Cu1 Ba1 144.27(10) 8_565 4_554 ?
Cu2 Cu1 Ba1 68.95(4) 5_545 4_554 ?
Te1A Cu1 Ba1 68.19(6) 5 4_554 ?
Cu2 Cu1 Ba1 76.71(3) . 4_554 ?
Ba1 Cu1 Ba1 124.29(3) 4_454 4_554 ?
Te2B Cu2 Te1B 72.1(3) 4_554 . ?
Te2B Cu2 Te1B 121.0(2) 4_554 5 ?
Te1B Cu2 Te1B 113.69(9) . 5 ?
Te2B Cu2 Te3 111.6(2) 4_554 3 ?
Te1B Cu2 Te3 111.48(10) . 3 ?
Te1B Cu2 Te3 118.09(10) 5 3 ?
Te2B Cu2 Se3 111.6(2) 4_554 3 ?
Te1B Cu2 Se3 111.48(10) . 3 ?
Te1B Cu2 Se3 118.09(10) 5 3 ?
Te3 Cu2 Se3 0.0 3 3 ?
Te2B Cu2 Te1A 116.0(2) 4_554 5 ?
Te1B Cu2 Te1A 119.28(12) . 5 ?
Te1B Cu2 Te1A 8.06(7) 5 5 ?
Te3 Cu2 Te1A 117.96(5) 3 5 ?
Se3 Cu2 Te1A 117.96(5) 3 5 ?
Te2B Cu2 Te2A 5.1(2) 4_554 4_554 ?
Te1B Cu2 Te2A 77.13(19) . 4_554 ?
Te1B Cu2 Te2A 120.24(12) 5 4_554 ?
Te3 Cu2 Te2A 109.25(9) 3 4_554 ?
Se3 Cu2 Te2A 109.25(9) 3 4_554 ?
Te1A Cu2 Te2A 114.57(9) 5 4_554 ?
Te2B Cu2 Cu1 143.4(3) 4_554 5 ?
Te1B Cu2 Cu1 144.09(13) . 5 ?
Te1B Cu2 Cu1 59.24(10) 5 5 ?
Te3 Cu2 Cu1 59.20(3) 3 5 ?
Se3 Cu2 Cu1 59.20(3) 3 5 ?
Te1A Cu2 Cu1 58.80(4) 5 5 ?
Te2A Cu2 Cu1 138.37(17) 4_554 5 ?
Te2B Cu2 Te1A 78.9(3) 4_554 . ?
Te1B Cu2 Te1A 6.93(9) . . ?
Te1B Cu2 Te1A 111.68(11) 5 . ?
Te3 Cu2 Te1A 108.10(5) 3 . ?
Se3 Cu2 Te1A 108.10(5) 3 . ?
Te1A Cu2 Te1A 117.98(6) 5 . ?
Te2A Cu2 Te1A 83.90(17) 4_554 . ?
Cu1 Cu2 Te1A 137.18(9) 5 . ?
Te2B Cu2 Cu1 103.8(3) 4_554 . ?
Te1B Cu2 Cu1 59.22(9) . . ?
Te1B Cu2 Cu1 54.50(11) 5 . ?
Te3 Cu2 Cu1 138.27(4) 3 . ?
Se3 Cu2 Cu1 138.27(4) 3 . ?
Te1A Cu2 Cu1 60.62(7) 5 . ?
Te2A Cu2 Cu1 107.58(13) 4_554 . ?
Cu1 Cu2 Cu1 102.85(4) 5 . ?
Te1A Cu2 Cu1 57.37(4) . . ?
Te2B Cu2 Ba1 75.1(3) 4_554 8_665 ?
Te1B Cu2 Ba1 143.35(11) . 8_665 ?
Te1B Cu2 Ba1 97.06(12) 5 8_665 ?
Te3 Cu2 Ba1 66.41(2) 3 8_665 ?
Se3 Cu2 Ba1 66.41(2) 3 8_665 ?
Te1A Cu2 Ba1 89.71(8) 5 8_665 ?
Te2A Cu2 Ba1 70.11(16) 4_554 8_665 ?
Cu1 Cu2 Ba1 68.87(4) 5 8_665 ?
Te1A Cu2 Ba1 148.46(6) . 8_665 ?
Cu1 Cu2 Ba1 147.05(4) . 8_665 ?
Te2B Cu2 Ba1 141.2(2) 4_554 8_565 ?
Te1B Cu2 Ba1 75.20(12) . 8_565 ?
Te1B Cu2 Ba1 91.01(11) 5 8_565 ?
Te3 Cu2 Ba1 62.59(2) 3 8_565 ?
Se3 Cu2 Ba1 62.59(2) 3 8_565 ?
Te1A Cu2 Ba1 98.01(8) 5 8_565 ?
Te2A Cu2 Ba1 144.71(12) 4_554 8_565 ?
Cu1 Cu2 Ba1 70.03(4) 5 8_565 ?
Te1A Cu2 Ba1 68.38(7) . 8_565 ?
Cu1 Cu2 Ba1 76.04(3) . 8_565 ?
Ba1 Cu2 Ba1 125.67(3) 8_665 8_565 ?
Cu1 Te1A Cu2 61.46(4) . 5_545 ?
Cu1 Te1A Cu1 105.25(10) . 5_545 ?
Cu2 Te1A Cu1 61.28(6) 5_545 5_545 ?
Cu1 Te1A Cu2 61.46(5) . . ?
Cu2 Te1A Cu2 105.59(9) 5_545 . ?
Cu1 Te1A Cu2 93.61(12) 5_545 . ?
Cu1 Te1A Te2A 97.14(10) . 4_454 ?
Cu2 Te1A Te2A 97.18(10) 5_545 4_454 ?
Cu1 Te1A Te2A 133.33(9) 5_545 4_454 ?
Cu2 Te1A Te2A 132.99(10) . 4_454 ?
Cu1 Te1A Ba1 134.76(9) . . ?
Cu2 Te1A Ba1 135.57(11) 5_545 . ?
Cu1 Te1A Ba1 74.35(6) 5_545 . ?
Cu2 Te1A Ba1 73.35(5) . . ?
Te2A Te1A Ba1 116.08(8) 4_454 . ?
Cu1 Te1A Ba1 77.84(5) . 8_565 ?
Cu2 Te1A Ba1 133.42(7) 5_545 8_565 ?
Cu1 Te1A Ba1 159.45(9) 5_545 8_565 ?
Cu2 Te1A Ba1 69.69(4) . 8_565 ?
Te2A Te1A Ba1 64.82(8) 4_454 8_565 ?
Ba1 Te1A Ba1 88.99(3) . 8_565 ?
Cu1 Te1A Ba1 134.14(6) . 8 ?
Cu2 Te1A Ba1 78.61(4) 5_545 8 ?
Cu1 Te1A Ba1 70.25(4) 5_545 8 ?
Cu2 Te1A Ba1 159.25(10) . 8 ?
Te2A Te1A Ba1 64.82(7) 4_454 8 ?
Ba1 Te1A Ba1 89.33(3) . 8 ?
Ba1 Te1A Ba1 122.50(9) 8_565 8 ?
Cu1 Te1B Cu2 106.03(19) 5_545 . ?
Cu1 Te1B Cu2 65.98(12) 5_545 5_545 ?
Cu2 Te1B Cu2 113.78(17) . 5_545 ?
Cu1 Te1B Cu1 114.44(17) 5_545 . ?
Cu2 Te1B Cu1 64.28(11) . . ?
Cu2 Te1B Cu1 62.53(9) 5_545 . ?
Cu1 Te1B Te2B 52.5(2) 5_545 4_554 ?
Cu2 Te1B Te2B 54.2(2) . 4_554 ?
Cu2 Te1B Te2B 95.7(2) 5_545 4_554 ?
Cu1 Te1B Te2B 95.7(2) . 4_554 ?
Cu1 Te1B Te2A 53.46(11) 5_545 4_554 ?
Cu2 Te1B Te2A 53.40(10) . 4_554 ?
Cu2 Te1B Te2A 96.69(16) 5_545 4_554 ?
Cu1 Te1B Te2A 95.77(14) . 4_554 ?
Te2B Te1B Te2A 1.1(2) 4_554 4_554 ?
Cu1 Te1B Ba1 79.84(12) 5_545 . ?
Cu2 Te1B Ba1 77.73(11) . . ?
Cu2 Te1B Ba1 145.67(18) 5_545 . ?
Cu1 Te1B Ba1 141.66(17) . . ?
Te2B Te1B Ba1 63.83(18) 4_554 . ?
Te2A Te1B Ba1 63.19(9) 4_554 . ?
Cu1 Te1B Ba1 69.96(11) 5_545 8 ?
Cu2 Te1B Ba1 166.71(15) . 8 ?
Cu2 Te1B Ba1 76.73(11) 5_545 8 ?
Cu1 Te1B Ba1 129.00(15) . 8 ?
Te2B Te1B Ba1 118.7(2) 4_554 8 ?
Te2A Te1B Ba1 119.30(13) 4_554 8 ?
Ba1 Te1B Ba1 89.03(9) . 8 ?
Cu1 Te1B Ba1 166.68(16) 5_545 8_565 ?
Cu2 Te1B Ba1 67.24(10) . 8_565 ?
Cu2 Te1B Ba1 126.96(15) 5_545 8_565 ?
Cu1 Te1B Ba1 73.84(11) . 8_565 ?
Te2B Te1B Ba1 118.1(2) 4_554 8_565 ?
Te2A Te1B Ba1 117.07(13) 4_554 8_565 ?
Ba1 Te1B Ba1 87.36(9) . 8_565 ?
Ba1 Te1B Ba1 113.81(12) 8 8_565 ?
Cu1 Te2A Cu2 96.3(3) 8_655 3_545 ?
Cu1 Te2A Te1A 130.67(12) 8_655 3 ?
Cu2 Te2A Te1A 130.49(19) 3_545 3 ?
Cu1 Te2A Te1B 47.49(17) 8_655 3_545 ?
Cu2 Te2A Te1B 49.47(16) 3_545 3_545 ?
Te1A Te2A Te1B 173.68(10) 3 3_545 ?
Cu1 Te2A Ba1 83.17(13) 8_655 . ?
Cu2 Te2A Ba1 84.21(11) 3_545 . ?
Te1A Te2A Ba1 86.54(11) 3 . ?
Te1B Te2A Ba1 87.19(18) 3_545 . ?
Cu1 Te2A Ba1 76.87(14) 8_655 3_545 ?
Cu2 Te2A Ba1 75.75(12) 3_545 3_545 ?
Te1A Te2A Ba1 123.70(17) 3 3_545 ?
Te1B Te2A Ba1 62.57(13) 3_545 3_545 ?
Ba1 Te2A Ba1 149.8(3) . 3_545 ?
Cu1 Te2A Ba1 67.94(5) 8_655 6 ?
Cu2 Te2A Ba1 161.9(3) 3_545 6 ?
Te1A Te2A Ba1 67.30(12) 3 6 ?
Te1B Te2A Ba1 113.29(17) 3_545 6 ?
Ba1 Te2A Ba1 101.78(6) . 6 ?
Ba1 Te2A Ba1 91.59(5) 3_545 6 ?
Cu1 Te2A Ba1 162.0(2) 8_655 6_455 ?
Cu2 Te2A Ba1 67.44(7) 3_545 6_455 ?
Te1A Te2A Ba1 67.21(15) 3 6_455 ?
Te1B Te2A Ba1 115.02(12) 3_545 6_455 ?
Ba1 Te2A Ba1 101.89(9) . 6_455 ?
Ba1 Te2A Ba1 91.18(6) 3_545 6_455 ?
Ba1 Te2A Ba1 126.6(2) 6 6_455 ?
Cu1 Te2B Cu2 105.0(5) 8_655 3_545 ?
Cu1 Te2B Te1B 52.1(3) 8_655 3_545 ?
Cu2 Te2B Te1B 53.6(3) 3_545 3_545 ?
Cu1 Te2B Ba1 86.9(3) 8_655 . ?
Cu2 Te2B Ba1 86.8(2) 3_545 . ?
Te1B Te2B Ba1 92.0(3) 3_545 . ?
Cu1 Te2B Ba1 80.9(3) 8_655 3_545 ?
Cu2 Te2B Ba1 78.7(2) 3_545 3_545 ?
Te1B Te2B Ba1 65.9(2) 3_545 3_545 ?
Ba1 Te2B Ba1 157.8(4) . 3_545 ?
Cu1 Te2B Ba1 68.1(2) 8_655 6 ?
Cu2 Te2B Ba1 169.0(4) 3_545 6 ?
Te1B Te2B Ba1 117.8(4) 3_545 6 ?
Ba1 Te2B Ba1 101.0(2) . 6 ?
Ba1 Te2B Ba1 91.59(19) 3_545 6 ?
Cu1 Te2B Ba1 168.0(4) 8_655 6_455 ?
Cu2 Te2B Ba1 65.5(2) 3_545 6_455 ?
Te1B Te2B Ba1 117.1(3) 3_545 6_455 ?
Ba1 Te2B Ba1 99.4(2) . 6_455 ?
Ba1 Te2B Ba1 89.8(2) 3_545 6_455 ?
Ba1 Te2B Ba1 120.0(3) 6 6_455 ?
Cu2 Se3 Cu2 132.44(5) 4_454 5_545 ?
Cu2 Se3 Cu1 136.91(4) 4_454 . ?
Cu2 Se3 Cu1 62.07(3) 5_545 . ?
Cu2 Se3 Cu1 62.07(3) 4_454 7 ?
Cu2 Se3 Cu1 136.91(4) 5_545 7 ?
Cu1 Se3 Cu1 142.11(6) . 7 ?
Cu2 Se3 Ba1 140.66(2) 4_454 4_554 ?
Cu2 Se3 Ba1 76.08(3) 5_545 4_554 ?
Cu1 Se3 Ba1 76.60(3) . 4_554 ?
Cu1 Se3 Ba1 78.62(3) 7 4_554 ?
Cu2 Se3 Ba1 76.08(3) 4_454 5 ?
Cu2 Se3 Ba1 140.66(2) 5_545 5 ?
Cu1 Se3 Ba1 78.62(3) . 5 ?
Cu1 Se3 Ba1 76.60(3) 7 5 ?
Ba1 Se3 Ba1 97.305(19) 4_554 5 ?
Cu2 Se3 Ba1 71.21(3) 4_454 5_545 ?
Cu2 Se3 Ba1 77.06(2) 5_545 5_545 ?
Cu1 Se3 Ba1 139.10(3) . 5_545 ?
Cu1 Se3 Ba1 71.57(3) 7 5_545 ?
Ba1 Se3 Ba1 96.030(3) 4_554 5_545 ?
Ba1 Se3 Ba1 142.129(10) 5 5_545 ?
Cu2 Se3 Ba1 77.06(2) 4_454 4_454 ?
Cu2 Se3 Ba1 71.21(3) 5_545 4_454 ?
Cu1 Se3 Ba1 71.57(3) . 4_454 ?
Cu1 Se3 Ba1 139.10(3) 7 4_454 ?
Ba1 Se3 Ba1 142.129(10) 4_554 4_454 ?
Ba1 Se3 Ba1 96.030(3) 5 4_454 ?
Ba1 Se3 Ba1 94.786(18) 5_545 4_454 ?

loop_
_geom_bond_atom_site_label_1
_geom_bond_atom_site_label_2
_geom_bond_distance
_geom_bond_site_symmetry_2
_geom_bond_publ_flag
Ba1 Te2B 3.433(8) . ?
Ba1 Te2B 3.461(9) 4_554 ?
Ba1 Te2A 3.468(2) . ?
Ba1 Te3 3.4716(6) 3_545 ?
Ba1 Se3 3.4716(6) 3_545 ?
Ba1 Te3 3.5112(6) 3 ?
Ba1 Se3 3.5112(6) 3 ?
Ba1 Te1B 3.520(4) . ?
Ba1 Te2A 3.540(4) 4_554 ?
Ba1 Cu2 3.6273(12) 8_665 ?
Ba1 Te1A 3.6425(18) . ?
Ba1 Cu1 3.6472(12) 3 ?
Cu1 Te2B 2.432(12) 8_565 ?
Cu1 Te1B 2.417(5) 5 ?
Cu1 Te1B 2.586(4) . ?
Cu1 Se3 2.5957(10) . ?
Cu1 Te1A 2.5996(16) . ?
Cu1 Te2A 2.634(7) 8_565 ?
Cu1 Cu2 2.6697(14) 5_545 ?
Cu1 Te1A 2.694(3) 5 ?
Cu1 Cu2 2.7116(12) . ?
Cu1 Ba1 3.6472(12) 4_454 ?
Cu1 Ba1 3.8228(13) 4_554 ?
Cu2 Te2B 2.528(10) 4_554 ?
Cu2 Te1B 2.509(5) . ?
Cu2 Te1B 2.558(4) 5 ?
Cu2 Te3 2.5827(9) 3 ?
Cu2 Se3 2.5827(9) 3 ?
Cu2 Te1A 2.6249(17) 5 ?
Cu2 Te2A 2.651(5) 4_554 ?
Cu2 Cu1 2.6697(14) 5 ?
Cu2 Te1A 2.704(3) . ?
Cu2 Ba1 3.6273(12) 8_665 ?
Cu2 Ba1 3.7958(12) 8_565 ?
Te1A Cu2 2.6249(17) 5_545 ?
Te1A Cu1 2.694(3) 5_545 ?
Te1A Te2A 3.032(9) 4_454 ?
Te1A Ba1 3.763(2) 8_565 ?
Te1A Ba1 3.7710(19) 8 ?
Te1B Cu1 2.417(5) 5_545 ?
Te1B Cu2 2.558(4) 5_545 ?
Te1B Te2B 2.966(14) 4_554 ?
Te1B Te2A 3.219(10) 4_554 ?
Te1B Ba1 3.904(5) 8 ?
Te1B Ba1 3.980(5) 8_565 ?
Te2A Cu1 2.634(7) 8_655 ?
Te2A Cu2 2.651(5) 3_545 ?
Te2A Te1A 3.032(9) 3 ?
Te2A Te1B 3.219(10) 3_545 ?
Te2A Ba1 3.540(4) 3_545 ?
Te2A Ba1 3.699(3) 6 ?
Te2A Ba1 3.694(5) 6_455 ?
Te2B Cu1 2.432(12) 8_655 ?
Te2B Cu2 2.528(10) 3_545 ?
Te2B Te1B 2.966(14) 3_545 ?
Te2B Ba1 3.461(9) 3_545 ?
Te2B Ba1 3.773(10) 6 ?
Te2B Ba1 3.852(12) 6_455 ?
Se3 Cu2 2.5827(9) 4_454 ?
Se3 Cu2 2.5827(9) 5_545 ?
Se3 Cu1 2.5957(10) 7 ?
Se3 Ba1 3.4716(6) 4_554 ?
Se3 Ba1 3.4716(6) 5 ?
Se3 Ba1 3.5112(6) 5_545 ?
Se3 Ba1 3.5112(6) 4_454 ?
